data_4082441
loop_
_publ_author_name
'Miloserdov, Fedor M.'
'McMullin, Claire L.'
'Belmonte, Marta Mart\?\'inez'
'Benet-Buchholz, Jordi'
'Bakhmutov, Vladimir I.'
'Macgregor, Stuart A.'
'Grushin, Vladimir V.'

_publ_section_title
;
 The Challenge of Palladium-Catalyzed Aromatic Azidocarbonylation: From
 Mechanistic and Catalyst Deactivation Studies to a Highly Efficient
 Process
;
_journal_issue 3
_journal_name_full Organometallics
_journal_page_first 736
_journal_paper_doi 10.1021/om401126m
_journal_volume 33
_journal_year 2014
_chemical_formula_sum 'C39 H32 I2 O P2 Pd'
_chemical_formula_weight 938.79
_chemical_name_systematic
; 
 ? 
;
_space_group_IT_number 61
_symmetry_cell_setting orthorhombic
_symmetry_space_group_name_Hall '-P 2ac 2ab'
_symmetry_space_group_name_H-M 'P b c a'
_atom_sites_solution_hydrogens geom
_atom_sites_solution_primary direct
_atom_sites_solution_secondary difmap
_audit_creation_method SHELXL-97
_cell_angle_alpha 90.00
_cell_angle_beta 90.00
_cell_angle_gamma 90.00
_cell_formula_units_Z 8
_cell_length_a 16.678(11)
_cell_length_b 19.729(18)
_cell_length_c 21.472(12)
_cell_measurement_reflns_used 478
_cell_measurement_temperature 100(2)
_cell_measurement_theta_max 19.46
_cell_measurement_theta_min 2.44
_cell_volume 7065(9)
_computing_cell_refinement 'Bruker APEX2 v2011.4-0'
_computing_data_collection 'Bruker APEX2 v2011.4-0'
_computing_data_reduction 'Bruker SAINT V7.60A'
_computing_molecular_graphics 'Bruker SHELXTL'
_computing_publication_material 'Bruker SHELXTL'
_computing_structure_refinement 'SHELXL-97 (Sheldrick, 2008)'
_computing_structure_solution 'SHELXS-97 (Sheldrick, 2008)'
_diffrn_ambient_temperature 100(2)
_diffrn_detector_area_resol_mean 512
_diffrn_detector_type '4K CCD area detector APEX II'
_diffrn_measured_fraction_theta_full 0.995
_diffrn_measured_fraction_theta_max 0.995
_diffrn_measurement_device_type 'Kappa 4-axis goniometer bruker-nonius'
_diffrn_measurement_method
;
 Fullsphere data collection, phi and omega scans
;
_diffrn_measurement_specimen_support 'magnetic support with MicroMount'
_diffrn_radiation_monochromator 'Multilayer Montel 200 mirrors'
_diffrn_radiation_type MoK\a
_diffrn_radiation_wavelength 0.71073
_diffrn_reflns_av_R_equivalents 0.1408
_diffrn_reflns_av_sigmaI/netI 0.1360
_diffrn_reflns_limit_h_max 20
_diffrn_reflns_limit_h_min -20
_diffrn_reflns_limit_k_max 24
_diffrn_reflns_limit_k_min -24
_diffrn_reflns_limit_l_max 25
_diffrn_reflns_limit_l_min -26
_diffrn_reflns_number 33768
_diffrn_reflns_theta_full 26.39
_diffrn_reflns_theta_max 26.39
_diffrn_reflns_theta_min 1.86
_diffrn_source 'Rotating anode X-ray tube'
_diffrn_source_current 70
_diffrn_source_power 50
_diffrn_source_size '3 mm x 0.3 mm fine focus'
_diffrn_source_type 'Bruker-Nonius FR 591'
_exptl_absorpt_coefficient_mu 2.394
_exptl_absorpt_correction_T_max 0.8897
_exptl_absorpt_correction_T_min 0.7958
_exptl_absorpt_correction_type empirical
_exptl_absorpt_process_details
; 
 SADABS Version 2008/1 Bruker-Nonius
 Blessing, Acta Cryst. (1995) A51 33-38
;
_exptl_crystal_colour yellow
_exptl_crystal_density_diffrn 1.765
_exptl_crystal_density_method 'not measured'
_exptl_crystal_F_000 3648
_exptl_crystal_size_max 0.1
_exptl_crystal_size_mid 0.05
_exptl_crystal_size_min 0.05
_refine_diff_density_max 1.039
_refine_diff_density_min -1.008
_refine_diff_density_rms 0.235
_refine_ls_extinction_method none
_refine_ls_goodness_of_fit_ref 1.056
_refine_ls_hydrogen_treatment noref
_refine_ls_matrix_type full
_refine_ls_number_parameters 416
_refine_ls_number_reflns 7200
_refine_ls_number_restraints 143
_refine_ls_restrained_S_all 1.048
_refine_ls_R_factor_all 0.1280
_refine_ls_R_factor_gt 0.0602
_refine_ls_shift/su_max 0.001
_refine_ls_shift/su_mean 0.000
_refine_ls_structure_factor_coef Fsqd
_refine_ls_weighting_details 'calc w=1/[\s^2^(Fo^2^)+(0.0447P)^2^+5.9654P] where P=(Fo^2^+2Fc^2^)/3'
_refine_ls_weighting_scheme calc
_refine_ls_wR_factor_gt 0.1135
_refine_ls_wR_factor_ref 0.1346
_reflns_number_gt 4255
_reflns_number_total 7200
_reflns_threshold_expression >2sigma(I)
_cod_data_source_file om401126m_si_002.cif
_cod_data_source_block fm77_0m
_cod_depositor_comments
;
The following automatic conversions were performed:

'_symmetry_cell_setting' value 'Orthorhombic' changed to
'orthorhombic' according to
/usr/data/users/saulius/automatic-downloads/current/ACS/lib/dictionaries/cif_core.dic
dictionary named 'cif_core.dic' version 2.4.2 from 2011-04-26.

Automatic conversion script
Id: cif_fix_values 2281 2013-09-26 08:29:07Z andrius 
;
_cod_original_sg_symbol_H-M Pbca
_cod_database_code 4082441

loop_
_symmetry_equiv_pos_as_xyz
'x, y, z'
'-x+1/2, -y, z+1/2'
'-x, y+1/2, -z+1/2'
'x+1/2, -y+1/2, -z'
'-x, -y, -z'
'x-1/2, y, -z-1/2'
'x, -y-1/2, z-1/2'
'-x-1/2, y-1/2, z'

loop_
_atom_site_label
_atom_site_type_symbol
_atom_site_fract_x
_atom_site_fract_y
_atom_site_fract_z
_atom_site_U_iso_or_equiv
_atom_site_adp_type
_atom_site_occupancy
_atom_site_symmetry_multiplicity
_atom_site_calc_flag
_atom_site_refinement_flags
_atom_site_disorder_assembly
_atom_site_disorder_group
C1 C 0.3977(6) 0.2922(5) 0.2838(4) 0.016(2) Uani 1 1 d . . .
C2 C 0.3822(6) 0.3102(5) 0.2222(4) 0.021(2) Uani 1 1 d . . .
H2 H 0.3881 0.3561 0.2096 0.026 Uiso 1 1 calc R . .
C3 C 0.3582(6) 0.2620(5) 0.1792(4) 0.021(2) Uani 1 1 d . . .
H3 H 0.3496 0.2747 0.1370 0.025 Uiso 1 1 calc R . .
C4 C 0.3469(6) 0.1957(5) 0.1972(4) 0.020(2) Uani 1 1 d . . .
H4 H 0.3295 0.1629 0.1677 0.024 Uiso 1 1 calc R . .
C5 C 0.3610(6) 0.1771(5) 0.2585(4) 0.019(2) Uani 1 1 d . . .
H5 H 0.3525 0.1315 0.2714 0.023 Uiso 1 1 calc R . .
C6 C 0.3875(6) 0.2246(5) 0.3009(4) 0.018(2) Uani 1 1 d . . .
H6 H 0.3990 0.2110 0.3424 0.021 Uiso 1 1 calc R . .
C7 C 0.5182(6) 0.3273(5) 0.3759(4) 0.019(2) Uani 1 1 d . . .
C8 C 0.5473(6) 0.3616(5) 0.4277(4) 0.019(2) Uani 1 1 d . . .
H8 H 0.5146 0.3942 0.4480 0.023 Uiso 1 1 calc R . .
C9 C 0.6231(6) 0.3486(5) 0.4496(4) 0.018(2) Uani 1 1 d . . .
H9 H 0.6425 0.3729 0.4847 0.022 Uiso 1 1 calc R . .
C10 C 0.6711(6) 0.3015(6) 0.4217(5) 0.028(3) Uani 1 1 d . . .
H10 H 0.7235 0.2929 0.4371 0.034 Uiso 1 1 calc R . .
C11 C 0.6421(7) 0.2665(7) 0.3707(6) 0.050(4) Uani 1 1 d . . .
H11 H 0.6743 0.2327 0.3514 0.061 Uiso 1 1 calc R . .
C12 C 0.5668(7) 0.2802(6) 0.3476(5) 0.036(3) Uani 1 1 d . . .
H12 H 0.5482 0.2569 0.3117 0.043 Uiso 1 1 calc R . .
C13 C 0.4425(5) 0.4334(5) 0.3122(4) 0.0123(14) Uani 1 1 d U . .
C14 C 0.4959(6) 0.4377(5) 0.2620(4) 0.0165(15) Uani 1 1 d U . .
H14 H 0.5199 0.3977 0.2459 0.020 Uiso 1 1 calc R . .
C15 C 0.5137(6) 0.5001(5) 0.2357(4) 0.0185(15) Uani 1 1 d U . .
H15 H 0.5507 0.5025 0.2022 0.022 Uiso 1 1 calc R . .
C16 C 0.4792(6) 0.5577(5) 0.2571(4) 0.0185(15) Uani 1 1 d U . .
H16 H 0.4906 0.5995 0.2370 0.022 Uiso 1 1 calc R . .
C17 C 0.4263(6) 0.5569(5) 0.3088(4) 0.0163(13) Uani 1 1 d U A .
C18 C 0.4100(6) 0.4940(5) 0.3342(4) 0.0133(14) Uani 1 1 d U . .
C19 C 0.3954(6) 0.6218(5) 0.3392(4) 0.0187(14) Uani 1 1 d DU . .
C20 C 0.3206(6) 0.6060(5) 0.3760(4) 0.0149(13) Uani 1 1 d U A .
C21 C 0.2650(6) 0.6544(5) 0.3927(4) 0.0150(14) Uani 1 1 d U . .
H21 H 0.2706 0.6990 0.3768 0.018 Uiso 1 1 calc R A .
C22 C 0.2006(6) 0.6400(5) 0.4325(4) 0.0170(15) Uani 1 1 d U A .
H22 H 0.1641 0.6748 0.4441 0.020 Uiso 1 1 calc R . .
C23 C 0.1905(6) 0.5747(5) 0.4547(4) 0.0164(15) Uani 1 1 d U . .
H23 H 0.1472 0.5649 0.4820 0.020 Uiso 1 1 calc R A .
C24 C 0.2423(5) 0.5240(5) 0.4376(4) 0.0127(14) Uani 1 1 d U A .
C25 C 0.3071(6) 0.5405(4) 0.3992(4) 0.0129(14) Uani 1 1 d U . .
C26 C 0.460(2) 0.6371(17) 0.3901(15) 0.031(4) Uani 0.50 1 d PDU A 1
H26A H 0.5126 0.6408 0.3705 0.047 Uiso 0.50 1 calc PR A 1
H26B H 0.4602 0.6003 0.4207 0.047 Uiso 0.50 1 calc PR A 1
H26C H 0.4465 0.6799 0.4109 0.047 Uiso 0.50 1 calc PR A 1
C27 C 0.3704(15) 0.6696(11) 0.2856(9) 0.028(4) Uani 0.50 1 d PDU A 1
H27A H 0.3579 0.7145 0.3025 0.041 Uiso 0.50 1 calc PR A 1
H27B H 0.3229 0.6512 0.2647 0.041 Uiso 0.50 1 calc PR A 1
H27C H 0.4144 0.6734 0.2556 0.041 Uiso 0.50 1 calc PR A 1
C26' C 0.459(2) 0.6503(17) 0.3822(15) 0.031(4) Uani 0.50 1 d PDU A 2
H26D H 0.5064 0.6620 0.3581 0.047 Uiso 0.50 1 calc PR A 2
H26E H 0.4725 0.6163 0.4137 0.047 Uiso 0.50 1 calc PR A 2
H26F H 0.4377 0.6910 0.4028 0.047 Uiso 0.50 1 calc PR A 2
C27' C 0.3910(15) 0.6845(10) 0.2995(10) 0.028(4) Uani 0.50 1 d PDU A 2
H27D H 0.4426 0.6915 0.2786 0.041 Uiso 0.50 1 calc PR A 2
H27E H 0.3789 0.7238 0.3258 0.041 Uiso 0.50 1 calc PR A 2
H27F H 0.3487 0.6791 0.2682 0.041 Uiso 0.50 1 calc PR A 2
C28 C 0.1238(6) 0.4152(5) 0.4648(4) 0.020(2) Uani 1 1 d . A .
C29 C 0.1064(7) 0.3527(5) 0.4909(5) 0.031(3) Uani 1 1 d . . .
H29 H 0.1468 0.3280 0.5123 0.037 Uiso 1 1 calc R . .
C30 C 0.0303(6) 0.3267(5) 0.4857(5) 0.026(2) Uani 1 1 d . . .
H30 H 0.0177 0.2847 0.5050 0.031 Uiso 1 1 calc R . .
C31 C -0.0281(7) 0.3608(5) 0.4529(5) 0.027(3) Uani 1 1 d . . .
H31 H -0.0802 0.3419 0.4487 0.033 Uiso 1 1 calc R . .
C32 C -0.0106(6) 0.4220(5) 0.4264(5) 0.027(3) Uani 1 1 d . . .
H32 H -0.0508 0.4455 0.4037 0.033 Uiso 1 1 calc R . .
C33 C 0.0658(6) 0.4506(5) 0.4322(4) 0.018(2) Uani 1 1 d . . .
H33 H 0.0776 0.4935 0.4142 0.022 Uiso 1 1 calc R . .
C34 C 0.2486(6) 0.4552(5) 0.5514(4) 0.015(2) Uani 1 1 d . A .
C35 C 0.1906(7) 0.4515(5) 0.5988(4) 0.027(3) Uani 1 1 d . . .
H35 H 0.1377 0.4374 0.5889 0.032 Uiso 1 1 calc R . .
C36 C 0.2094(7) 0.4680(6) 0.6598(5) 0.034(3) Uani 1 1 d . . .
H36 H 0.1695 0.4660 0.6914 0.041 Uiso 1 1 calc R . .
C37 C 0.2857(8) 0.4872(5) 0.6739(5) 0.036(3) Uani 1 1 d . . .
H37 H 0.2987 0.4984 0.7158 0.044 Uiso 1 1 calc R . .
C38 C 0.3444(7) 0.4906(5) 0.6289(4) 0.028(3) Uani 1 1 d . . .
H38 H 0.3977 0.5033 0.6393 0.033 Uiso 1 1 calc R . .
C39 C 0.3242(7) 0.4752(5) 0.5685(4) 0.023(2) Uani 1 1 d . . .
H39 H 0.3643 0.4784 0.5372 0.028 Uiso 1 1 calc R . .
I1 I 0.21967(4) 0.38918(3) 0.31620(3) 0.01954(17) Uani 1 1 d . . .
I2 I 0.36959(4) 0.31145(3) 0.51108(3) 0.01765(16) Uani 1 1 d . . .
O1 O 0.3641(4) 0.4905(3) 0.3881(3) 0.0149(14) Uani 1 1 d . A .
P1 P 0.41870(15) 0.35098(13) 0.34590(11) 0.0144(6) Uani 1 1 d . . .
P2 P 0.22853(15) 0.43851(12) 0.46942(10) 0.0130(5) Uani 1 1 d . . .
Pd1 Pd 0.31383(4) 0.37154(4) 0.41357(3) 0.01182(17) Uani 1 1 d . A .

loop_
_atom_site_aniso_label
_atom_site_aniso_U_11
_atom_site_aniso_U_22
_atom_site_aniso_U_33
_atom_site_aniso_U_23
_atom_site_aniso_U_13
_atom_site_aniso_U_12
C1 0.013(5) 0.018(5) 0.018(5) -0.003(4) 0.001(4) -0.003(4)
C2 0.018(6) 0.030(6) 0.017(5) 0.002(4) 0.002(4) 0.005(5)
C3 0.018(6) 0.030(6) 0.014(5) -0.011(4) 0.000(4) -0.001(5)
C4 0.009(5) 0.029(6) 0.023(6) -0.012(4) 0.006(4) 0.003(5)
C5 0.013(5) 0.019(5) 0.025(6) -0.004(4) 0.003(4) -0.003(5)
C6 0.014(6) 0.020(5) 0.018(5) -0.002(4) 0.000(4) 0.004(5)
C7 0.018(6) 0.028(6) 0.011(5) 0.000(4) 0.002(4) 0.001(5)
C8 0.014(5) 0.024(5) 0.019(5) -0.002(4) 0.000(4) 0.000(5)
C9 0.012(5) 0.023(5) 0.020(5) 0.004(4) -0.005(4) -0.006(5)
C10 0.012(6) 0.044(7) 0.029(6) -0.003(5) -0.009(5) -0.004(5)
C11 0.021(7) 0.063(9) 0.067(9) -0.038(7) -0.014(6) 0.025(7)
C12 0.031(7) 0.045(7) 0.032(6) -0.023(6) -0.010(5) 0.007(6)
C13 0.008(3) 0.020(3) 0.009(3) 0.000(3) 0.001(3) -0.002(3)
C14 0.014(3) 0.026(3) 0.010(3) -0.005(3) 0.003(3) -0.004(3)
C15 0.016(4) 0.029(3) 0.011(3) -0.002(3) 0.002(3) -0.008(3)
C16 0.017(4) 0.026(3) 0.012(3) 0.001(3) 0.001(3) -0.009(3)
C17 0.016(3) 0.021(3) 0.012(3) 0.003(2) 0.000(2) -0.005(3)
C18 0.010(3) 0.020(3) 0.010(3) 0.001(3) -0.001(3) -0.001(3)
C19 0.020(3) 0.021(3) 0.015(3) 0.003(3) 0.001(3) -0.002(3)
C20 0.014(3) 0.016(3) 0.014(3) 0.003(2) -0.002(2) -0.001(3)
C21 0.016(3) 0.012(3) 0.017(3) 0.002(3) -0.003(3) -0.002(3)
C22 0.016(3) 0.014(3) 0.021(3) -0.001(3) -0.001(3) 0.001(3)
C23 0.013(3) 0.016(3) 0.020(3) 0.002(3) 0.000(3) 0.000(3)
C24 0.012(3) 0.013(3) 0.014(3) -0.001(3) -0.005(3) -0.001(3)
C25 0.014(3) 0.011(3) 0.014(3) -0.002(3) -0.003(3) 0.001(3)
C26 0.030(5) 0.029(6) 0.034(5) -0.004(3) 0.005(3) -0.004(3)
C27 0.028(5) 0.027(5) 0.028(5) 0.001(3) 0.004(3) -0.002(3)
C26' 0.030(5) 0.029(6) 0.034(5) -0.004(3) 0.005(3) -0.004(3)
C27' 0.028(5) 0.027(5) 0.028(5) 0.001(3) 0.004(3) -0.002(3)
C28 0.013(5) 0.022(5) 0.025(5) 0.004(4) 0.008(4) 0.004(5)
C29 0.023(6) 0.022(6) 0.048(7) 0.002(5) 0.001(5) 0.003(5)
C30 0.015(6) 0.020(6) 0.043(6) 0.006(5) 0.006(5) -0.004(5)
C31 0.021(6) 0.030(6) 0.031(6) -0.010(5) -0.003(5) -0.004(6)
C32 0.020(6) 0.031(6) 0.030(6) 0.005(5) 0.003(5) -0.001(5)
C33 0.021(6) 0.025(5) 0.009(5) 0.000(4) 0.003(4) 0.000(5)
C34 0.020(6) 0.016(5) 0.008(5) -0.003(4) -0.001(4) 0.009(5)
C35 0.024(6) 0.038(6) 0.018(6) -0.003(5) 0.000(5) 0.006(6)
C36 0.038(8) 0.046(7) 0.018(6) 0.004(5) 0.006(5) 0.020(7)
C37 0.064(10) 0.026(6) 0.019(6) -0.006(5) 0.002(6) 0.014(7)
C38 0.038(7) 0.017(5) 0.028(6) -0.001(5) -0.004(5) -0.006(5)
C39 0.031(7) 0.019(5) 0.019(5) 0.002(4) 0.007(5) -0.007(5)
I1 0.0152(3) 0.0299(4) 0.0135(3) 0.0003(3) -0.0030(3) 0.0032(3)
I2 0.0182(3) 0.0193(3) 0.0154(3) 0.0051(3) -0.0006(3) 0.0034(3)
O1 0.012(4) 0.015(3) 0.018(3) -0.002(3) 0.005(3) 0.000(3)
P1 0.0129(14) 0.0178(13) 0.0126(12) -0.0022(10) 0.0020(10) 0.0016(12)
P2 0.0106(14) 0.0148(12) 0.0136(12) 0.0014(10) 0.0031(10) 0.0002(12)
Pd1 0.0106(4) 0.0152(3) 0.0096(3) 0.0003(3) 0.0009(3) 0.0017(3)

loop_
_atom_type_symbol
_atom_type_description
_atom_type_scat_dispersion_real
_atom_type_scat_dispersion_imag
_atom_type_scat_source
C C 0.0033 0.0016 'International Tables Vol C Tables 4.2.6.8 and 6.1.1.4'
H H 0.0000 0.0000 'International Tables Vol C Tables 4.2.6.8 and 6.1.1.4'
O O 0.0106 0.0060 'International Tables Vol C Tables 4.2.6.8 and 6.1.1.4'
P P 0.1023 0.0942 'International Tables Vol C Tables 4.2.6.8 and 6.1.1.4'
Pd Pd -0.9988 1.0072 'International Tables Vol C Tables 4.2.6.8 and 6.1.1.4'
I I -0.4742 1.8119 'International Tables Vol C Tables 4.2.6.8 and 6.1.1.4'

loop_
_geom_angle_atom_site_label_1
_geom_angle_atom_site_label_2
_geom_angle_atom_site_label_3
_geom_angle
C2 C1 C6 118.1(9)
C2 C1 P1 125.1(8)
C6 C1 P1 116.4(7)
C3 C2 C1 120.8(10)
C4 C3 C2 120.3(9)
C3 C4 C5 119.7(9)
C6 C5 C4 120.0(9)
C5 C6 C1 121.1(9)
C12 C7 C8 118.5(9)
C12 C7 P1 123.2(8)
C8 C7 P1 118.2(7)
C9 C8 C7 120.4(9)
C10 C9 C8 121.1(9)
C9 C10 C11 118.9(10)
C12 C11 C10 120.4(10)
C7 C12 C11 120.8(10)
C18 C13 C14 117.1(8)
C18 C13 P1 123.0(7)
C14 C13 P1 119.8(7)
C15 C14 C13 120.2(9)
C16 C15 C14 121.1(9)
C15 C16 C17 121.3(9)
C18 C17 C16 116.2(9)
C18 C17 C19 121.1(8)
C16 C17 C19 122.4(8)
C17 C18 O1 118.8(8)
C17 C18 C13 123.9(8)
O1 C18 C13 117.0(8)
C27' C19 C20 115.3(12)
C27' C19 C26' 94.2(16)
C20 C19 C26' 109.5(17)
C27' C19 C17 117.6(12)
C20 C19 C17 109.3(7)
C26' C19 C17 109.8(17)
C27' C19 C27 20.4(13)
C20 C19 C27 107.0(12)
C26' C19 C27 114.6(17)
C17 C19 C27 106.5(11)
C27' C19 C26 105.7(17)
C20 C19 C26 104.0(17)
C26' C19 C26 11(2)
C17 C19 C26 103.3(16)
C27 C19 C26 126.0(17)
C21 C20 C25 116.0(8)
C21 C20 C19 123.3(8)
C25 C20 C19 120.6(8)
C20 C21 C22 122.3(9)
C23 C22 C21 119.4(9)
C24 C23 C22 120.7(9)
C23 C24 C25 118.4(8)
C23 C24 P2 119.5(7)
C25 C24 P2 122.0(7)
O1 C25 C24 117.7(8)
O1 C25 C20 118.9(8)
C24 C25 C20 123.2(9)
C33 C28 C29 120.6(10)
C33 C28 P2 125.1(8)
C29 C28 P2 114.0(8)
C30 C29 C28 119.5(10)
C29 C30 C31 120.8(10)
C32 C31 C30 119.5(10)
C31 C32 C33 121.0(10)
C28 C33 C32 118.5(9)
C39 C34 C35 117.0(9)
C39 C34 P2 118.6(7)
C35 C34 P2 124.3(8)
C36 C35 C34 121.2(11)
C37 C36 C35 119.1(10)
C36 C37 C38 121.4(10)
C39 C38 C37 118.5(11)
C34 C39 C38 122.8(9)
C18 O1 C25 119.0(7)
C1 P1 C13 108.8(4)
C1 P1 C7 105.8(4)
C13 P1 C7 99.7(4)
C1 P1 Pd1 115.6(3)
C13 P1 Pd1 104.9(3)
C7 P1 Pd1 120.4(3)
C28 P2 C34 106.1(4)
C28 P2 C24 109.5(4)
C34 P2 C24 99.8(4)
C28 P2 Pd1 115.2(3)
C34 P2 Pd1 119.9(3)
C24 P2 Pd1 105.0(3)
P2 Pd1 P1 154.73(9)
P2 Pd1 I2 93.68(8)
P1 Pd1 I2 99.03(8)
P2 Pd1 I1 88.22(8)
P1 Pd1 I1 88.59(8)
I2 Pd1 I1 156.71(4)

loop_
_geom_bond_atom_site_label_1
_geom_bond_atom_site_label_2
_geom_bond_distance
C1 C2 1.394(12)
C1 C6 1.394(12)
C1 P1 1.802(9)
C2 C3 1.385(13)
C3 C4 1.377(14)
C4 C5 1.389(12)
C5 C6 1.379(12)
C7 C12 1.375(14)
C7 C8 1.388(12)
C7 P1 1.840(10)
C8 C9 1.373(13)
C9 C10 1.365(14)
C10 C11 1.383(14)
C11 C12 1.377(15)
C13 C18 1.396(13)
C13 C14 1.400(12)
C13 P1 1.823(9)
C14 C15 1.387(13)
C15 C16 1.355(13)
C16 C17 1.417(12)
C17 C18 1.384(13)
C17 C19 1.527(13)
C18 O1 1.388(10)
C19 C27' 1.505(16)
C19 C20 1.509(13)
C19 C26' 1.510(17)
C19 C27 1.546(16)
C19 C26 1.560(17)
C20 C21 1.378(13)
C20 C25 1.402(12)
C21 C22 1.401(13)
C22 C23 1.384(12)
C23 C24 1.371(13)
C24 C25 1.398(12)
C24 P2 1.834(9)
C25 O1 1.390(11)
C28 C33 1.382(13)
C28 C29 1.386(13)
C28 P2 1.809(10)
C29 C30 1.373(14)
C30 C31 1.378(14)
C31 C32 1.367(14)
C32 C33 1.399(14)
C34 C39 1.371(14)
C34 C35 1.405(13)
C34 P2 1.822(9)
C35 C36 1.385(13)
C36 C37 1.363(16)
C37 C38 1.378(15)
C38 C39 1.375(13)
I1 Pd1 2.6380(14)
I2 Pd1 2.5795(14)
P1 Pd1 2.310(3)
P2 Pd1 2.282(3)

loop_
_geom_torsion_atom_site_label_1
_geom_torsion_atom_site_label_2
_geom_torsion_atom_site_label_3
_geom_torsion_atom_site_label_4
_geom_torsion
C6 C1 C2 C3 -0.8(14)
P1 C1 C2 C3 -173.0(8)
C1 C2 C3 C4 2.1(14)
C2 C3 C4 C5 -1.2(14)
C3 C4 C5 C6 -1.1(14)
C4 C5 C6 C1 2.4(14)
C2 C1 C6 C5 -1.5(14)
P1 C1 C6 C5 171.4(7)
C12 C7 C8 C9 0.3(15)
P1 C7 C8 C9 -176.1(7)
C7 C8 C9 C10 -0.8(15)
C8 C9 C10 C11 -0.1(16)
C9 C10 C11 C12 1.5(19)
C8 C7 C12 C11 1.1(17)
P1 C7 C12 C11 177.3(10)
C10 C11 C12 C7 -2(2)
C18 C13 C14 C15 -0.9(14)
P1 C13 C14 C15 179.4(7)
C13 C14 C15 C16 -1.1(14)
C14 C15 C16 C17 2.8(14)
C15 C16 C17 C18 -2.4(14)
C15 C16 C17 C19 171.6(8)
C16 C17 C18 O1 174.6(8)
C19 C17 C18 O1 0.5(13)
C16 C17 C18 C13 0.3(14)
C19 C17 C18 C13 -173.8(8)
C14 C13 C18 C17 1.3(14)
P1 C13 C18 C17 -179.0(7)
C14 C13 C18 O1 -173.1(8)
P1 C13 C18 O1 6.6(12)
C18 C17 C19 C27' -160.0(13)
C16 C17 C19 C27' 26.2(16)
C18 C17 C19 C20 -26.2(11)
C16 C17 C19 C20 160.1(8)
C18 C17 C19 C26' 93.9(18)
C16 C17 C19 C26' -79.8(18)
C18 C17 C19 C27 -141.5(13)
C16 C17 C19 C27 44.8(14)
C18 C17 C19 C26 84.1(18)
C16 C17 C19 C26 -89.7(17)
C27' C19 C20 C21 -24.3(15)
C26' C19 C20 C21 80.4(17)
C17 C19 C20 C21 -159.3(8)
C27 C19 C20 C21 -44.3(14)
C26 C19 C20 C21 90.9(16)
C27' C19 C20 C25 160.5(12)
C26' C19 C20 C25 -94.8(17)
C17 C19 C20 C25 25.5(11)
C27 C19 C20 C25 140.4(12)
C26 C19 C20 C25 -84.3(17)
C25 C20 C21 C22 2.4(13)
C19 C20 C21 C22 -173.0(8)
C20 C21 C22 C23 -1.8(14)
C21 C22 C23 C24 -0.7(14)
C22 C23 C24 C25 2.3(13)
C22 C23 C24 P2 178.6(7)
C23 C24 C25 O1 172.9(7)
P2 C24 C25 O1 -3.3(11)
C23 C24 C25 C20 -1.6(13)
P2 C24 C25 C20 -177.8(7)
C21 C20 C25 O1 -175.1(7)
C19 C20 C25 O1 0.4(12)
C21 C20 C25 C24 -0.7(13)
C19 C20 C25 C24 174.9(8)
C33 C28 C29 C30 -1.6(15)
P2 C28 C29 C30 -174.6(8)
C28 C29 C30 C31 2.4(16)
C29 C30 C31 C32 -1.6(16)
C30 C31 C32 C33 -0.1(15)
C29 C28 C33 C32 0.0(14)
P2 C28 C33 C32 172.1(7)
C31 C32 C33 C28 0.8(14)
C39 C34 C35 C36 0.7(15)
P2 C34 C35 C36 -176.9(8)
C34 C35 C36 C37 -1.1(16)
C35 C36 C37 C38 0.2(17)
C36 C37 C38 C39 1.0(16)
C35 C34 C39 C38 0.5(15)
P2 C34 C39 C38 178.3(8)
C37 C38 C39 C34 -1.3(15)
C17 C18 O1 C25 29.4(12)
C13 C18 O1 C25 -155.9(8)
C24 C25 O1 C18 155.3(8)
C20 C25 O1 C18 -29.9(11)
C2 C1 P1 C13 -14.9(10)
C6 C1 P1 C13 172.7(7)
C2 C1 P1 C7 -121.3(8)
C6 C1 P1 C7 66.3(8)
C2 C1 P1 Pd1 102.8(8)
C6 C1 P1 Pd1 -69.6(8)
C18 C13 P1 C1 134.0(8)
C14 C13 P1 C1 -46.3(9)
C18 C13 P1 C7 -115.5(8)
C14 C13 P1 C7 64.2(8)
C18 C13 P1 Pd1 9.8(8)
C14 C13 P1 Pd1 -170.5(7)
C12 C7 P1 C1 8.3(10)
C8 C7 P1 C1 -175.5(7)
C12 C7 P1 C13 -104.5(10)
C8 C7 P1 C13 71.7(8)
C12 C7 P1 Pd1 141.6(8)
C8 C7 P1 Pd1 -42.1(9)
C33 C28 P2 C34 117.7(8)
C29 C28 P2 C34 -69.7(8)
C33 C28 P2 C24 10.9(10)
C29 C28 P2 C24 -176.5(7)
C33 C28 P2 Pd1 -107.2(8)
C29 C28 P2 Pd1 65.4(8)
C39 C34 P2 C28 -179.1(8)
C35 C34 P2 C28 -1.5(10)
C39 C34 P2 C24 -65.3(8)
C35 C34 P2 C24 112.2(9)
C39 C34 P2 Pd1 48.4(9)
C35 C34 P2 Pd1 -134.0(8)
C23 C24 P2 C28 45.7(8)
C25 C24 P2 C28 -138.2(7)
C23 C24 P2 C34 -65.3(8)
C25 C24 P2 C34 110.7(8)
C23 C24 P2 Pd1 169.9(7)
C25 C24 P2 Pd1 -14.0(8)
C28 P2 Pd1 P1 133.7(4)
C34 P2 Pd1 P1 -97.8(4)
C24 P2 Pd1 P1 13.1(4)
C28 P2 Pd1 I2 -106.0(3)
C34 P2 Pd1 I2 22.5(4)
C24 P2 Pd1 I2 133.4(3)
C28 P2 Pd1 I1 50.8(3)
C34 P2 Pd1 I1 179.3(4)
C24 P2 Pd1 I1 -69.8(3)
C1 P1 Pd1 P2 -130.5(4)
C13 P1 Pd1 P2 -10.7(4)
C7 P1 Pd1 P2 100.4(4)
C1 P1 Pd1 I2 110.2(4)
C13 P1 Pd1 I2 -130.0(3)
C7 P1 Pd1 I2 -18.9(4)
C1 P1 Pd1 I1 -47.7(4)
C13 P1 Pd1 I1 72.1(3)
C7 P1 Pd1 I1 -176.8(4)
